data_4345284
loop_
_publ_author_name
'Lin, Jian'
'Fu, Zhixing'
'Zhang, Jiaxu'
'Zhu, Yujia'
'Hu, Dandan'
'Li, Dongsheng'
'Wu, Tao'

_publ_section_title
;
 Substituent-Modulated Assembly Formation: An Approach to Enhancing the
 Photostability of Photoelectric-Sensitive Chalcogenide-Based Ion-Pair
 Hybrids.
;
_journal_issue 6
_journal_name_full 'Inorganic chemistry'
_journal_page_first 3119
_journal_page_last 3122
_journal_paper_doi 10.1021/acs.inorgchem.6b03061
_journal_volume 56
_journal_year 2017
_chemical_formula_moiety (Ge4S10)(C5NH12)4
_chemical_formula_sum 'C20 H48 Ge4 N4 S10'
_chemical_formula_weight 955.58
_chemical_name_systematic
; 
 T2@PR 
;
_space_group_IT_number 86
_symmetry_cell_setting tetragonal
_symmetry_space_group_name_Hall '-P 4bc'
_symmetry_space_group_name_H-M 'P 42/n :2'
_atom_sites_solution_hydrogens geom
_atom_sites_solution_primary direct
_atom_sites_solution_secondary difmap
_audit_creation_method SHELXL-97
_cell_angle_alpha 90.00
_cell_angle_beta 90.00
_cell_angle_gamma 90.00
_cell_formula_units_Z 2
_cell_length_a 14.8804(2)
_cell_length_b 14.8804(2)
_cell_length_c 8.6670(3)
_cell_measurement_reflns_used 2958
_cell_measurement_temperature 294.25(19)
_cell_measurement_theta_max 29.7840
_cell_measurement_theta_min 3.8640
_cell_volume 1919.10(8)
_computing_structure_refinement 'SHELXL-97 (Sheldrick, 1997)'
_computing_structure_solution 'SHELXS-97 (Sheldrick, 1990)'
_diffrn_ambient_temperature 294.25(19)
_diffrn_measured_fraction_theta_full 0.998
_diffrn_measured_fraction_theta_max 0.998
_diffrn_measurement_device_type 'Xcalibur, Atlas, Gemini'
_diffrn_radiation_monochromator graphite
_diffrn_radiation_source 'Enhance (Mo) X-ray Source'
_diffrn_radiation_type MoK\a
_diffrn_radiation_wavelength 0.71073
_diffrn_reflns_av_R_equivalents 0.0160
_diffrn_reflns_av_sigmaI/netI 0.0185
_diffrn_reflns_limit_h_max 17
_diffrn_reflns_limit_h_min -17
_diffrn_reflns_limit_k_max 16
_diffrn_reflns_limit_k_min -14
_diffrn_reflns_limit_l_max 10
_diffrn_reflns_limit_l_min -10
_diffrn_reflns_number 5141
_diffrn_reflns_theta_full 24.98
_diffrn_reflns_theta_max 24.98
_diffrn_reflns_theta_min 3.05
_exptl_absorpt_coefficient_mu 3.666
_exptl_absorpt_correction_T_max 1.00000
_exptl_absorpt_correction_T_min 0.82901
_exptl_absorpt_correction_type multi-scan
_exptl_absorpt_process_details SADABS
_exptl_crystal_colour colorless
_exptl_crystal_density_diffrn 1.654
_exptl_crystal_density_method 'not measured'
_exptl_crystal_description bulk
_exptl_crystal_F_000 968
_exptl_crystal_size_max 0.25
_exptl_crystal_size_mid 0.15
_exptl_crystal_size_min 0.15
_refine_diff_density_max 0.266
_refine_diff_density_min -0.299
_refine_diff_density_rms 0.047
_refine_ls_extinction_method none
_refine_ls_goodness_of_fit_ref 1.026
_refine_ls_hydrogen_treatment mixed
_refine_ls_matrix_type full
_refine_ls_number_parameters 87
_refine_ls_number_reflns 1687
_refine_ls_number_restraints 0
_refine_ls_restrained_S_all 1.026
_refine_ls_R_factor_all 0.0259
_refine_ls_R_factor_gt 0.0202
_refine_ls_shift/su_max 0.002
_refine_ls_shift/su_mean 0.000
_refine_ls_structure_factor_coef Fsqd
_refine_ls_weighting_details 'calc w=1/[\s^2^(Fo^2^)+(0.0253P)^2^+0.2962P] where P=(Fo^2^+2Fc^2^)/3'
_refine_ls_weighting_scheme calc
_refine_ls_wR_factor_gt 0.0481
_refine_ls_wR_factor_ref 0.0499
_reflns_number_gt 1478
_reflns_number_total 1687
_reflns_threshold_expression >2sigma(I)
_cod_data_source_file ic6b03061_si_001.cif
_cod_data_source_block 1
_cod_depositor_comments
;
The following automatic conversions were performed:

'_symmetry_cell_setting' value 'Tetragonal' changed to 'tetragonal'
according to
/home/data/users/saulius/crontab/automatic-downloads/rss-feeds/ACS/lib/dictionaries/cif_core.dic
dictionary named 'cif_core.dic' version 2.4.2 from 2011-04-26.

Automatic conversion script
Id: cif_fix_values 4973 2017-02-22 13:04:09Z antanas 

 Adding full bibliography for 4345284--4345290.cif.
;
_cod_original_sg_symbol_H-M P42/n
_cod_database_code 4345284

loop_
_symmetry_equiv_pos_as_xyz
'x, y, z'
'-y, x+1/2, z+1/2'
'-x+1/2, -y+1/2, z'
'y+1/2, -x, z+1/2'
'-x, -y, -z'
'y, -x-1/2, -z-1/2'
'x-1/2, y-1/2, -z'
'-y-1/2, x, -z-1/2'

loop_
_atom_site_label
_atom_site_type_symbol
_atom_site_fract_x
_atom_site_fract_y
_atom_site_fract_z
_atom_site_U_iso_or_equiv
_atom_site_adp_type
_atom_site_occupancy
_atom_site_symmetry_multiplicity
_atom_site_calc_flag
_atom_site_refinement_flags
Ge1 Ge 0.704607(14) 0.638409(13) 0.10358(2) 0.03038(9) Uani 1 1 d .
S2 S 0.81928(4) 0.58881(3) 0.24789(6) 0.03811(14) Uani 1 1 d .
S3 S 0.66041(4) 0.53452(4) -0.04887(6) 0.03831(15) Uani 1 1 d .
S1 S 0.7500 0.7500 -0.04827(8) 0.04066(19) Uani 1 2 d S
N1 N 0.52235(12) 0.65539(11) -0.2455(2) 0.0415(4) Uani 1 1 d .
H1A H 0.5347 0.7074 -0.2988 0.050 Uiso 1 1 calc R
H1B H 0.5750 0.6361 -0.2009 0.050 Uiso 1 1 calc R
C1 C 0.45639(16) 0.67543(17) -0.1224(2) 0.0500(6) Uani 1 1 d .
H1C H 0.4798 0.7240 -0.0555 0.060 Uiso 1 1 calc R
H1D H 0.4472 0.6214 -0.0577 0.060 Uiso 1 1 calc R
C2 C 0.36794(15) 0.70399(18) -0.1923(3) 0.0566(7) Uani 1 1 d .
H2A H 0.3761 0.7617 -0.2474 0.068 Uiso 1 1 calc R
H2B H 0.3234 0.7136 -0.1090 0.068 Uiso 1 1 calc R
C3 C 0.33256(16) 0.63394(18) -0.3038(3) 0.0575(7) Uani 1 1 d .
H3A H 0.2768 0.6562 -0.3530 0.069 Uiso 1 1 calc R
H3B H 0.3179 0.5781 -0.2469 0.069 Uiso 1 1 calc R
C4 C 0.40232(17) 0.61397(18) -0.4267(3) 0.0569(7) Uani 1 1 d .
H4A H 0.3802 0.5652 -0.4943 0.068 Uiso 1 1 calc R
H4B H 0.4115 0.6681 -0.4912 0.068 Uiso 1 1 calc R
C5 C 0.49082(17) 0.58629(16) -0.3556(3) 0.0551(6) Uani 1 1 d .
H5A H 0.4834 0.5283 -0.3013 0.066 Uiso 1 1 calc R
H5B H 0.5362 0.5780 -0.4379 0.066 Uiso 1 1 calc R

loop_
_atom_site_aniso_label
_atom_site_aniso_U_11
_atom_site_aniso_U_22
_atom_site_aniso_U_33
_atom_site_aniso_U_23
_atom_site_aniso_U_13
_atom_site_aniso_U_12
Ge1 0.03466(14) 0.03264(14) 0.02385(13) -0.00328(8) -0.00235(9) 0.00059(9)
S2 0.0444(3) 0.0347(3) 0.0352(3) -0.0025(2) -0.0091(2) 0.0048(2)
S3 0.0422(3) 0.0372(3) 0.0355(3) -0.0081(2) -0.0056(2) 0.0004(2)
S1 0.0532(5) 0.0425(5) 0.0262(3) 0.000 0.000 -0.0021(4)
N1 0.0396(10) 0.0399(10) 0.0449(10) 0.0003(9) -0.0070(9) 0.0033(8)
C1 0.0491(14) 0.0635(16) 0.0374(11) -0.0080(11) -0.0045(11) 0.0014(12)
C2 0.0429(14) 0.0792(19) 0.0475(13) -0.0163(13) -0.0005(11) 0.0092(13)
C3 0.0441(14) 0.0719(18) 0.0566(15) 0.0025(13) -0.0094(12) -0.0086(13)
C4 0.0575(16) 0.0594(16) 0.0538(14) -0.0187(13) -0.0173(13) 0.0019(12)
C5 0.0602(16) 0.0480(14) 0.0571(15) -0.0176(13) -0.0101(13) 0.0091(12)

loop_
_atom_type_symbol
_atom_type_description
_atom_type_scat_dispersion_real
_atom_type_scat_dispersion_imag
_atom_type_scat_source
C C 0.0033 0.0016 'International Tables Vol C Tables 4.2.6.8 and 6.1.1.4'
H H 0.0000 0.0000 'International Tables Vol C Tables 4.2.6.8 and 6.1.1.4'
N N 0.0061 0.0033 'International Tables Vol C Tables 4.2.6.8 and 6.1.1.4'
S S 0.1246 0.1234 'International Tables Vol C Tables 4.2.6.8 and 6.1.1.4'
Ge Ge 0.1547 1.8001 'International Tables Vol C Tables 4.2.6.8 and 6.1.1.4'

loop_
_geom_angle_atom_site_label_1
_geom_angle_atom_site_label_2
_geom_angle_atom_site_label_3
_geom_angle
_geom_angle_site_symmetry_1
_geom_angle_site_symmetry_3
S3 Ge1 S1 105.53(2) . .
S3 Ge1 S2 109.95(2) . .
S1 Ge1 S2 110.182(17) . .
S3 Ge1 S2 108.77(2) . 6_576
S1 Ge1 S2 111.325(17) . 6_576
S2 Ge1 S2 110.943(13) . 6_576
Ge1 S2 Ge1 106.34(2) . 8_756
Ge1 S1 Ge1 107.43(3) 3_665 .
C5 N1 C1 113.25(18) . .
N1 C1 C2 110.19(17) . .
C1 C2 C3 111.4(2) . .
C2 C3 C4 110.2(2) . .
C5 C4 C3 111.3(2) . .
N1 C5 C4 110.48(18) . .

loop_
_geom_bond_atom_site_label_1
_geom_bond_atom_site_label_2
_geom_bond_distance
_geom_bond_site_symmetry_2
Ge1 S3 2.1374(5) .
Ge1 S1 2.2239(4) .
Ge1 S2 2.2407(5) .
Ge1 S2 2.2411(5) 6_576
S2 Ge1 2.2412(5) 8_756
S1 Ge1 2.2239(4) 3_665
N1 C5 1.479(3) .
N1 C1 1.480(3) .
C1 C2 1.510(3) .
C2 C3 1.515(3) .
C3 C4 1.517(3) .
C4 C5 1.511(3) .
